data_4075171
loop_
_publ_author_name
'Belkhiri, Lotfi'
'Arliguie, Th\'er\`ese'
'Thu\'ery, Pierre'
'Fourmigu\'e, Marc'
'Boucekkine, Abdou'
'Ephritikhine, Michel'

_publ_section_title
;
 Investigation of the Dithiolene Ligand Conformation in Analogous
 U(IV)/U(V) Complexes:&#x00A0; X-ray Diffraction and Density Functional
 Theory Analysis of the U&#x00B7;&#x00B7;&#x00B7;(CC) Interaction
;
_journal_issue 11
_journal_name_full Organometallics
_journal_page_first 2782
_journal_paper_doi 10.1021/om060083d
_journal_volume 25
_journal_year 2006
_chemical_formula_sum 'C64 H112 Na2 O18 S8 U'
_chemical_formula_weight 1710.03
_space_group_IT_number 15
_symmetry_cell_setting monoclinic
_symmetry_space_group_name_Hall '-C 2yc'
_symmetry_space_group_name_H-M 'C 1 2/c 1'
_atom_sites_solution_hydrogens geom
_atom_sites_solution_primary patter
_atom_sites_solution_secondary difmap
_audit_creation_method SHELXL-97
_cell_angle_alpha 90.00
_cell_angle_beta 91.720(4)
_cell_angle_gamma 90.00
_cell_formula_units_Z 4
_cell_length_a 17.3620(10)
_cell_length_b 17.2660(10)
_cell_length_c 25.3040(15)
_cell_measurement_reflns_used 13130
_cell_measurement_temperature 100(2)
_cell_measurement_theta_max 25.68
_cell_measurement_theta_min 2.81
_cell_volume 7582.0(8)
_computing_cell_refinement 'DENZO-SMN (Otwinowski & Minor, 1997)'
_computing_data_collection 'Kappa-CCD software (Nonius B.V., 1998)'
_computing_data_reduction 'DENZO-SMN (Otwinowski & Minor, 1997)'
_computing_molecular_graphics 'SHELXTL (Sheldrick, 1999)'
_computing_publication_material 'SHELXTL (Sheldrick, 1999)'
_computing_structure_refinement 'SHELXL-97 (Sheldrick, 1997)'
_computing_structure_solution 'SHELXS-97 (Sheldrick, 1997)'
_diffrn_ambient_temperature 100(2)
_diffrn_measured_fraction_theta_full 0.931
_diffrn_measured_fraction_theta_max 0.931
_diffrn_measurement_device_type 'Nonius Kappa-CCD'
_diffrn_measurement_method '\f scans'
_diffrn_radiation_monochromator graphite
_diffrn_radiation_source 'fine-focus sealed tube'
_diffrn_radiation_type MoK\a
_diffrn_radiation_wavelength 0.71073
_diffrn_reflns_av_R_equivalents 0.0500
_diffrn_reflns_av_sigmaI/netI 0.0698
_diffrn_reflns_limit_h_max 21
_diffrn_reflns_limit_h_min -13
_diffrn_reflns_limit_k_max 21
_diffrn_reflns_limit_k_min -14
_diffrn_reflns_limit_l_max 29
_diffrn_reflns_limit_l_min -30
_diffrn_reflns_number 13130
_diffrn_reflns_theta_full 25.68
_diffrn_reflns_theta_max 25.68
_diffrn_reflns_theta_min 2.81
_diffrn_standards_decay_% none
_diffrn_standards_interval_time 0
_exptl_absorpt_coefficient_mu 2.436
_exptl_absorpt_correction_T_max 0.784
_exptl_absorpt_correction_T_min 0.641
_exptl_absorpt_correction_type refdelf
_exptl_absorpt_process_details 'program DELABS from PLATON (Spek, 2000)'
_exptl_crystal_colour 'translucent light red'
_exptl_crystal_density_diffrn 1.498
_exptl_crystal_density_meas ?
_exptl_crystal_description parallelepiped
_exptl_crystal_F_000 3528
_exptl_crystal_size_max 0.20
_exptl_crystal_size_mid 0.10
_exptl_crystal_size_min 0.10
_refine_diff_density_max 0.913
_refine_diff_density_min -0.759
_refine_diff_density_rms 0.113
_refine_ls_extinction_method none
_refine_ls_goodness_of_fit_ref 0.959
_refine_ls_hydrogen_treatment constr
_refine_ls_matrix_type full
_refine_ls_number_parameters 518
_refine_ls_number_reflns 6701
_refine_ls_number_restraints 140
_refine_ls_restrained_S_all 0.971
_refine_ls_R_factor_all 0.0688
_refine_ls_R_factor_gt 0.0473
_refine_ls_shift/su_max 0.001
_refine_ls_shift/su_mean 0.000
_refine_ls_structure_factor_coef Fsqd
_refine_ls_weighting_details 'calc w=1/[\s^2^(Fo^2^)+(0.0517P)^2^+56.2529P] where P=(Fo^2^+2Fc^2^)/3'
_refine_ls_weighting_scheme calc
_refine_ls_wR_factor_gt 0.1043
_refine_ls_wR_factor_ref 0.1156
_reflns_number_gt 5340
_reflns_number_total 6701
_reflns_threshold_expression >2sigma(I)
_cod_data_source_file om060083dsi20060126_040052.cif
_cod_data_source_block 1.2thf
_cod_depositor_comments
;
The following automatic conversions were performed:

'_exptl_crystal_density_meas' value 'not measured' was changed to '?'
- the value is perceived as not measured.

Automatic conversion script
Id: cif_fix_values 3008 2015-01-20 13:52:24Z robertas 
;
_cod_original_sg_symbol_H-M 'C 2/c'
_cod_database_code 4075171

loop_
_symmetry_equiv_pos_as_xyz
'x, y, z'
'-x, y, -z+1/2'
'x+1/2, y+1/2, z'
'-x+1/2, y+1/2, -z+1/2'
'-x, -y, -z'
'x, -y, z-1/2'
'-x+1/2, -y+1/2, -z'
'x+1/2, -y+1/2, z-1/2'

loop_
_atom_site_label
_atom_site_type_symbol
_atom_site_fract_x
_atom_site_fract_y
_atom_site_fract_z
_atom_site_U_iso_or_equiv
_atom_site_adp_type
_atom_site_occupancy
_atom_site_symmetry_multiplicity
_atom_site_calc_flag
_atom_site_refinement_flags
_atom_site_disorder_assembly
_atom_site_disorder_group
U U 0.5000 0.945456(19) 0.7500 0.02749(11) Uani 1 2 d S . .
Na1 Na 0.2500 0.2500 0.0000 0.0497(10) Uani 1 2 d S . .
Na2 Na 0.5000 0.4263(2) 0.7500 0.0377(8) Uani 1 2 d S . .
S1 S 0.37165(10) 1.03034(10) 0.77809(6) 0.0346(4) Uani 1 1 d . . .
S2 S 0.54448(9) 1.03717(10) 0.83584(6) 0.0349(4) Uani 1 1 d . . .
S3 S 0.30607(9) 0.96682(9) 0.87352(6) 0.0334(4) Uani 1 1 d . . .
S4 S 0.48815(9) 0.97114(9) 0.93186(6) 0.0323(3) Uani 1 1 d . . .
O1 O 0.3493(2) 0.2903(2) 0.08241(17) 0.0330(10) Uani 1 1 d . . .
O2 O 0.1907(2) 0.3232(2) 0.08336(16) 0.0343(10) Uani 1 1 d . . .
O3 O 0.0853(2) 0.2535(2) 0.01003(17) 0.0342(10) Uani 1 1 d . . .
O4 O 0.2415(3) 0.1334(3) 0.0430(2) 0.0601(14) Uani 1 1 d U B .
O5 O 0.4484(6) 0.5796(6) 0.7453(4) 0.044(2) Uani 0.50 1 d P . .
O6 O 0.3610(7) 0.4603(6) 0.7849(5) 0.065(3) Uani 0.50 1 d PDU . .
O7 O 0.3855(7) 0.3170(6) 0.7310(4) 0.061(3) Uani 0.50 1 d PD . .
O8 O 0.5353(5) 0.2776(5) 0.7547(4) 0.037(2) Uani 0.50 1 d PD . .
O9 O 0.6425(5) 0.3878(6) 0.7337(4) 0.042(2) Uani 0.50 1 d P . .
O10 O 0.6011(7) 0.5445(6) 0.7456(4) 0.045(3) Uani 0.50 1 d P . .
O11 O 0.4765(4) 0.4276(3) 0.6584(2) 0.0701(17) Uani 1 1 d U . .
O12 O 0.2605(5) 0.8424(5) 0.0390(3) 0.110(3) Uani 1 1 d U . .
C1 C 0.3906(4) 1.0016(3) 0.8440(2) 0.0279(13) Uani 1 1 d . . .
C2 C 0.4621(4) 1.0030(3) 0.8674(2) 0.0280(13) Uani 1 1 d . . .
C3 C 0.3294(4) 0.9713(4) 0.9435(3) 0.0357(15) Uani 1 1 d . . .
H3A H 0.3352 1.0251 0.9540 0.043 Uiso 1 1 calc R . .
H3B H 0.2872 0.9495 0.9629 0.043 Uiso 1 1 calc R . .
C4 C 0.4025(4) 0.9281(4) 0.9583(2) 0.0332(14) Uani 1 1 d . . .
H4A H 0.3980 0.8753 0.9455 0.040 Uiso 1 1 calc R . .
H4B H 0.4082 0.9261 0.9965 0.040 Uiso 1 1 calc R . .
C5 C 0.4633(4) 0.8264(3) 0.8173(2) 0.0311(13) Uani 1 1 d . . .
H5 H 0.4446 0.8250 0.8513 0.037 Uiso 1 1 calc R . .
C6 C 0.4039(3) 0.8270(3) 0.7784(2) 0.0292(13) Uani 1 1 d . . .
H6 H 0.3552 0.8276 0.7928 0.035 Uiso 1 1 calc R . .
C7 C 0.4007(3) 0.8267(3) 0.7226(3) 0.0338(14) Uani 1 1 d . . .
H7 H 0.3504 0.8258 0.7088 0.041 Uiso 1 1 calc R . .
C8 C 0.4559(3) 0.8274(3) 0.6828(2) 0.0289(13) Uani 1 1 d . . .
H8 H 0.4337 0.8290 0.6489 0.035 Uiso 1 1 calc R . .
C9 C 0.3175(4) 0.3425(4) 0.1196(3) 0.0385(15) Uani 1 1 d . . .
H9A H 0.3169 0.3947 0.1053 0.046 Uiso 1 1 calc R . .
H9B H 0.3486 0.3424 0.1521 0.046 Uiso 1 1 calc R . .
C10 C 0.2377(4) 0.3171(4) 0.1303(2) 0.0378(15) Uani 1 1 d . . .
H10A H 0.2383 0.2639 0.1426 0.045 Uiso 1 1 calc R . .
H10B H 0.2166 0.3492 0.1578 0.045 Uiso 1 1 calc R . .
C11 C 0.1115(4) 0.3091(4) 0.0944(3) 0.0371(15) Uani 1 1 d . . .
H11A H 0.0937 0.3469 0.1197 0.045 Uiso 1 1 calc R . .
H11B H 0.1059 0.2579 0.1096 0.045 Uiso 1 1 calc R . .
C12 C 0.0647(4) 0.3149(4) 0.0444(3) 0.0373(15) Uani 1 1 d . . .
H12A H 0.0103 0.3115 0.0518 0.045 Uiso 1 1 calc R . .
H12B H 0.0740 0.3643 0.0275 0.045 Uiso 1 1 calc R . .
C13 C 0.0410(4) 0.2549(4) -0.0384(2) 0.0326(14) Uani 1 1 d . . .
H13A H 0.0449 0.3052 -0.0551 0.039 Uiso 1 1 calc R . .
H13B H -0.0129 0.2449 -0.0317 0.039 Uiso 1 1 calc R . .
C14 C 0.0720(4) 0.1936(4) -0.0734(3) 0.0378(15) Uani 1 1 d . . .
H14A H 0.0672 0.1433 -0.0568 0.045 Uiso 1 1 calc R . .
H14B H 0.0430 0.1928 -0.1068 0.045 Uiso 1 1 calc R . .
C15 C 0.2989(5) 0.0987(5) 0.0758(4) 0.067(3) Uani 1 1 d D . .
H15A H 0.3041 0.1262 0.1092 0.081 Uiso 1 1 calc R A 1
H15B H 0.3482 0.0995 0.0588 0.081 Uiso 1 1 calc R A 1
C16A C 0.2728(7) 0.0164(7) 0.0846(7) 0.057(5) Uani 0.55(2) 1 d PD B 1
H16A H 0.3028 -0.0192 0.0639 0.069 Uiso 0.55(2) 1 calc PR B 1
H16B H 0.2793 0.0026 0.1216 0.069 Uiso 0.55(2) 1 calc PR B 1
C17A C 0.1896(7) 0.0129(8) 0.0677(7) 0.044(4) Uani 0.55(2) 1 d PD B 1
H17A H 0.1776 -0.0348 0.0490 0.053 Uiso 0.55(2) 1 calc PR B 1
H17B H 0.1564 0.0176 0.0977 0.053 Uiso 0.55(2) 1 calc PR B 1
C16B C 0.2547(8) 0.0615(10) 0.1181(5) 0.045(5) Uani 0.45(2) 1 d PD B 2
H16C H 0.2412 0.0977 0.1456 0.054 Uiso 0.45(2) 1 calc PR B 2
H16D H 0.2815 0.0173 0.1336 0.054 Uiso 0.45(2) 1 calc PR B 2
C17B C 0.1856(17) 0.038(2) 0.0841(9) 0.129(16) Uani 0.45(2) 1 d PDU B 2
H17C H 0.1389 0.0475 0.1031 0.155 Uiso 0.45(2) 1 calc PR B 2
H17D H 0.1882 -0.0175 0.0770 0.155 Uiso 0.45(2) 1 calc PR B 2
C18 C 0.1820(4) 0.0817(4) 0.0319(3) 0.053(2) Uani 1 1 d D . .
H18A H 0.1839 0.0650 -0.0046 0.063 Uiso 1 1 calc R B 1
H18B H 0.1329 0.1069 0.0370 0.063 Uiso 1 1 calc R B 1
C19 C 0.3843(11) 0.5903(14) 0.7771(8) 0.053(5) Uani 0.50 1 d P . .
H19A H 0.3555 0.6340 0.7637 0.063 Uiso 0.50 1 d PR . .
H19B H 0.4040 0.6035 0.8117 0.063 Uiso 0.50 1 d PR . .
C20 C 0.3295(9) 0.5320(7) 0.7650(7) 0.039(4) Uani 0.50 1 d PDU . .
H20A H 0.2955 0.5422 0.7934 0.046 Uiso 0.50 1 d PR . .
H20B H 0.3004 0.5325 0.7321 0.046 Uiso 0.50 1 d PR . .
C21 C 0.3118(16) 0.3982(15) 0.7888(10) 0.099(7) Uani 0.50 1 d PU . .
H21A H 0.2606 0.4178 0.7925 0.119 Uiso 0.50 1 d PR . .
H21B H 0.3250 0.3665 0.8189 0.119 Uiso 0.50 1 d PR . .
C22 C 0.3146(10) 0.3578(15) 0.7401(10) 0.092(7) Uani 0.50 1 d PDU . .
H22A H 0.2725 0.3218 0.7386 0.111 Uiso 0.50 1 d PR . .
H22B H 0.3069 0.3946 0.7120 0.111 Uiso 0.50 1 d PR . .
C23 C 0.4086(14) 0.2432(13) 0.7522(9) 0.066(6) Uani 0.50 1 d PU . .
H23A H 0.3708 0.2058 0.7406 0.079 Uiso 0.50 1 d PR . .
H23B H 0.4077 0.2459 0.7901 0.079 Uiso 0.50 1 d PR . .
C24 C 0.4813(10) 0.2215(11) 0.7365(7) 0.060(5) Uani 0.50 1 d PU . .
H24A H 0.4937 0.1721 0.7520 0.072 Uiso 0.50 1 d PR . .
H24B H 0.4825 0.2165 0.6987 0.072 Uiso 0.50 1 d PR . .
C25 C 0.6118(6) 0.2555(8) 0.7424(6) 0.029(4) Uani 0.50 1 d PDU . .
H25A H 0.6126 0.2458 0.7051 0.035 Uiso 0.50 1 d PR . .
H25B H 0.6266 0.2085 0.7604 0.035 Uiso 0.50 1 d PR . .
C26 C 0.6693(8) 0.3186(7) 0.7544(6) 0.037(3) Uani 0.50 1 d PDU . .
H26A H 0.6755 0.3231 0.7921 0.044 Uiso 0.50 1 d PR . .
H26B H 0.7184 0.3062 0.7401 0.044 Uiso 0.50 1 d PR . .
C27 C 0.6961(8) 0.4461(8) 0.7479(6) 0.051(4) Uani 0.50 1 d PD . .
H27A H 0.7464 0.4348 0.7351 0.061 Uiso 0.50 1 d PR . .
H27B H 0.6997 0.4481 0.7858 0.061 Uiso 0.50 1 d PR . .
C28 C 0.6714(9) 0.5197(9) 0.7175(7) 0.038(4) Uani 0.50 1 d PDU . .
H28A H 0.7107 0.5586 0.7206 0.046 Uiso 0.50 1 d PR . .
H28B H 0.6603 0.5090 0.6809 0.046 Uiso 0.50 1 d PR . .
C29 C 0.5732(11) 0.6145(9) 0.7211(7) 0.048(4) Uani 0.50 1 d P . .
H29A H 0.5601 0.6044 0.6846 0.058 Uiso 0.50 1 d PR . .
H29B H 0.6115 0.6547 0.7228 0.058 Uiso 0.50 1 d PR . .
C30 C 0.5000 0.6389(6) 0.7500 0.050(3) Uani 1 2 d S . .
H30A H 0.5126 0.6484 0.7866 0.060 Uiso 0.50 1 d PR . .
H30B H 0.4785 0.6853 0.7347 0.060 Uiso 0.50 1 d PR . .
C31 C 0.4964(6) 0.3664(6) 0.6259(4) 0.074(3) Uani 1 1 d U . .
H31A H 0.4815 0.3177 0.6417 0.088 Uiso 1 1 calc R . .
H31B H 0.5517 0.3658 0.6214 0.088 Uiso 1 1 calc R . .
C32 C 0.4560(7) 0.3763(6) 0.5738(4) 0.090(3) Uani 1 1 d DU . .
H32A H 0.4200 0.3343 0.5669 0.108 Uiso 1 1 calc R . .
H32B H 0.4925 0.3784 0.5455 0.108 Uiso 1 1 calc R . .
C33 C 0.4148(8) 0.4514(7) 0.5789(5) 0.117(4) Uani 1 1 d DU . .
H33A H 0.4270 0.4860 0.5501 0.140 Uiso 1 1 calc R . .
H33B H 0.3595 0.4434 0.5787 0.140 Uiso 1 1 calc R . .
C34 C 0.4421(6) 0.4832(6) 0.6296(4) 0.067(2) Uani 1 1 d U . .
H34A H 0.4782 0.5249 0.6236 0.081 Uiso 1 1 calc R . .
H34B H 0.3990 0.5041 0.6485 0.081 Uiso 1 1 calc R . .
C35 C 0.3214(8) 0.8274(8) 0.0764(5) 0.107(4) Uani 1 1 d U . .
H35A H 0.3536 0.8729 0.0814 0.129 Uiso 1 1 calc R . .
H35B H 0.3532 0.7849 0.0648 0.129 Uiso 1 1 calc R . .
C36 C 0.2829(6) 0.8071(7) 0.1264(4) 0.092(3) Uani 1 1 d DU . .
H36A H 0.3128 0.7692 0.1466 0.110 Uiso 1 1 calc R . .
H36B H 0.2754 0.8526 0.1480 0.110 Uiso 1 1 calc R . .
C37 C 0.2073(7) 0.7738(8) 0.1073(5) 0.122(5) Uani 1 1 d DU . .
H37A H 0.1663 0.7911 0.1297 0.146 Uiso 1 1 calc R . .
H37B H 0.2092 0.7177 0.1083 0.146 Uiso 1 1 calc R . .
C38 C 0.1931(8) 0.8010(8) 0.0522(5) 0.110(4) Uani 1 1 d DU . .
H38A H 0.1847 0.7574 0.0285 0.132 Uiso 1 1 calc R . .
H38B H 0.1482 0.8345 0.0500 0.132 Uiso 1 1 calc R . .

loop_
_atom_site_aniso_label
_atom_site_aniso_U_11
_atom_site_aniso_U_22
_atom_site_aniso_U_33
_atom_site_aniso_U_23
_atom_site_aniso_U_13
_atom_site_aniso_U_12
U 0.02739(18) 0.02122(16) 0.03338(19) 0.000 -0.00705(12) 0.000
Na1 0.064(3) 0.034(2) 0.051(2) 0.0084(17) -0.008(2) -0.0037(19)
Na2 0.0348(19) 0.042(2) 0.036(2) 0.000 -0.0050(15) 0.000
S1 0.0336(8) 0.0448(10) 0.0254(8) 0.0029(6) 0.0022(7) 0.0063(7)
S2 0.0337(8) 0.0440(10) 0.0272(8) -0.0024(6) 0.0023(7) -0.0086(7)
S3 0.0298(8) 0.0414(10) 0.0291(8) 0.0002(6) 0.0036(6) 0.0032(6)
S4 0.0342(8) 0.0339(8) 0.0285(8) 0.0011(6) -0.0012(7) 0.0013(6)
O1 0.032(2) 0.028(2) 0.039(2) -0.0049(18) 0.0010(19) -0.0026(18)
O2 0.031(2) 0.037(3) 0.035(2) 0.0000(18) 0.0011(19) 0.0018(19)
O3 0.036(2) 0.027(2) 0.039(2) -0.0029(18) -0.006(2) 0.0067(19)
O4 0.060(2) 0.056(2) 0.063(2) 0.0108(17) -0.0118(17) -0.0041(17)
O5 0.042(6) 0.034(5) 0.057(6) -0.009(5) 0.014(5) -0.009(5)
O6 0.063(4) 0.063(4) 0.069(4) 0.002(2) 0.003(2) 0.000(2)
O7 0.072(8) 0.054(7) 0.058(7) -0.024(5) 0.016(6) -0.010(6)
O8 0.040(5) 0.024(5) 0.047(5) -0.003(4) 0.002(5) -0.008(4)
O9 0.031(5) 0.042(6) 0.054(6) 0.022(5) 0.002(5) 0.002(4)
O10 0.049(7) 0.034(6) 0.053(6) 0.023(5) 0.004(5) 0.004(5)
O11 0.100(4) 0.063(4) 0.046(3) -0.010(2) -0.017(3) 0.047(3)
O12 0.111(3) 0.113(3) 0.106(3) 0.0044(19) 0.002(2) -0.010(2)
C1 0.035(3) 0.023(3) 0.027(3) -0.006(2) 0.004(3) 0.006(3)
C2 0.038(3) 0.024(3) 0.022(3) -0.008(2) 0.003(3) 0.000(3)
C3 0.035(4) 0.038(4) 0.035(4) -0.003(3) 0.009(3) -0.003(3)
C4 0.038(3) 0.035(4) 0.026(3) 0.004(2) 0.002(3) -0.003(3)
C5 0.038(4) 0.024(3) 0.030(3) -0.002(2) 0.002(3) -0.004(3)
C6 0.025(3) 0.024(3) 0.039(4) -0.003(2) 0.005(3) -0.007(2)
C7 0.023(3) 0.028(3) 0.050(4) -0.004(3) -0.008(3) -0.001(3)
C8 0.034(3) 0.023(3) 0.028(3) -0.002(2) -0.006(3) -0.001(3)
C9 0.044(4) 0.033(4) 0.038(4) -0.004(3) -0.004(3) 0.001(3)
C10 0.044(4) 0.039(4) 0.031(3) -0.003(3) 0.001(3) 0.004(3)
C11 0.034(4) 0.035(4) 0.043(4) -0.012(3) 0.006(3) -0.002(3)
C12 0.033(4) 0.028(3) 0.051(4) -0.004(3) 0.002(3) 0.001(3)
C13 0.028(3) 0.037(4) 0.033(3) 0.003(3) -0.002(3) 0.002(3)
C14 0.032(3) 0.037(4) 0.044(4) 0.002(3) -0.009(3) -0.010(3)
C15 0.067(6) 0.049(5) 0.084(7) 0.017(4) -0.032(5) 0.000(4)
C16A 0.060(10) 0.055(10) 0.056(10) 0.018(8) -0.016(8) 0.009(8)
C17A 0.044(8) 0.015(6) 0.072(10) 0.021(7) -0.003(7) 0.005(5)
C16B 0.054(10) 0.041(10) 0.040(9) 0.013(7) 0.011(7) 0.021(8)
C17B 0.128(16) 0.129(17) 0.130(16) 0.001(2) 0.004(2) 0.000(2)
C18 0.048(4) 0.042(4) 0.068(5) -0.004(4) -0.015(4) -0.001(3)
C19 0.046(11) 0.061(14) 0.051(11) 0.010(10) -0.006(9) 0.004(10)
C20 0.038(5) 0.039(5) 0.039(5) 0.001(2) 0.003(2) 0.000(2)
C21 0.099(8) 0.099(8) 0.099(8) 0.000(2) 0.003(2) 0.000(2)
C22 0.091(7) 0.093(7) 0.092(7) 0.000(2) 0.003(2) -0.001(2)
C23 0.066(7) 0.066(7) 0.066(7) -0.001(2) 0.002(2) -0.002(2)
C24 0.060(5) 0.059(5) 0.060(5) 0.001(2) 0.001(2) -0.001(2)
C25 0.029(4) 0.029(4) 0.030(4) -0.001(2) -0.001(2) 0.001(2)
C26 0.036(3) 0.035(3) 0.038(3) 0.000(2) 0.001(2) 0.001(2)
C27 0.033(7) 0.084(11) 0.036(8) -0.009(8) 0.001(6) -0.020(8)
C28 0.038(4) 0.038(4) 0.039(4) 0.000(2) 0.002(2) -0.002(2)
C29 0.049(11) 0.032(9) 0.064(12) 0.022(8) -0.013(9) -0.013(8)
C30 0.063(7) 0.035(6) 0.051(6) 0.000 -0.006(5) 0.000
C31 0.077(3) 0.073(3) 0.071(3) 0.0000(19) 0.0010(19) 0.007(2)
C32 0.092(4) 0.089(4) 0.089(4) -0.002(2) 0.000(2) 0.003(2)
C33 0.117(5) 0.117(5) 0.116(5) -0.001(2) 0.000(2) 0.004(2)
C34 0.071(3) 0.065(3) 0.065(3) 0.0009(19) -0.0008(19) 0.0042(19)
C35 0.105(4) 0.110(4) 0.107(4) 0.000(2) 0.003(2) -0.003(2)
C36 0.093(4) 0.092(4) 0.089(4) 0.002(2) 0.002(2) -0.001(2)
C37 0.122(5) 0.122(5) 0.121(5) 0.001(2) 0.007(2) -0.003(2)
C38 0.109(4) 0.110(4) 0.111(4) 0.001(2) 0.002(2) -0.004(2)

loop_
_atom_type_symbol
_atom_type_description
_atom_type_scat_dispersion_real
_atom_type_scat_dispersion_imag
_atom_type_scat_source
C C 0.0033 0.0016 'International Tables Vol C Tables 4.2.6.8 and 6.1.1.4'
H H 0.0000 0.0000 'International Tables Vol C Tables 4.2.6.8 and 6.1.1.4'
O O 0.0106 0.0060 'International Tables Vol C Tables 4.2.6.8 and 6.1.1.4'
Na Na 0.0362 0.0249 'International Tables Vol C Tables 4.2.6.8 and 6.1.1.4'
S S 0.1246 0.1234 'International Tables Vol C Tables 4.2.6.8 and 6.1.1.4'
U U -9.6767 9.6646 'International Tables Vol C Tables 4.2.6.8 and 6.1.1.4'

loop_
_geom_angle_atom_site_label_1
_geom_angle_atom_site_label_2
_geom_angle_atom_site_label_3
_geom_angle
_geom_angle_site_symmetry_1
_geom_angle_site_symmetry_3
C8 U C8 84.3(2) . 2_656
C8 U C6 56.61(18) . .
C8 U C6 56.39(18) 2_656 .
C8 U C6 56.39(18) . 2_656
C8 U C6 56.61(18) 2_656 2_656
C6 U C6 83.8(3) . 2_656
C8 U C7 29.72(19) . .
C8 U C7 76.37(17) 2_656 .
C6 U C7 29.70(18) . .
C6 U C7 76.15(18) 2_656 .
C8 U C7 76.37(17) . 2_656
C8 U C7 29.72(19) 2_656 2_656
C6 U C7 76.15(18) . 2_656
C6 U C7 29.70(18) 2_656 2_656
C7 U C7 83.8(3) . 2_656
C8 U C5 29.52(18) . 2_656
C8 U C5 76.33(17) 2_656 2_656
C6 U C5 76.09(18) . 2_656
C6 U C5 29.57(17) 2_656 2_656
C7 U C5 56.20(19) . 2_656
C7 U C5 56.33(18) 2_656 2_656
C8 U C5 76.33(17) . .
C8 U C5 29.52(18) 2_656 .
C6 U C5 29.57(17) . .
C6 U C5 76.09(18) 2_656 .
C7 U C5 56.33(18) . .
C7 U C5 56.20(19) 2_656 .
C5 U C5 83.5(3) 2_656 .
S1 U S2 72.87(5) 2_656 2_656
S1 U S2 72.13(5) . 2_656
S2 U S2 110.52(7) . 2_656
O4 Na1 O4 180.0 7 .
O4 Na1 O2 90.52(18) 7 7
O4 Na1 O2 89.48(18) . 7
O4 Na1 O2 89.49(18) 7 .
O4 Na1 O2 90.51(18) . .
O2 Na1 O2 180.0 7 .
O4 Na1 O1 84.83(16) 7 7
O4 Na1 O1 95.17(16) . 7
O2 Na1 O1 62.16(12) 7 7
O2 Na1 O1 117.84(12) . 7
O4 Na1 O1 95.17(16) 7 .
O4 Na1 O1 84.83(16) . .
O2 Na1 O1 117.84(12) 7 .
O2 Na1 O1 62.16(12) . .
O1 Na1 O1 179.999(1) 7 .
O4 Na1 O3 95.80(16) 7 .
O4 Na1 O3 84.20(16) . .
O2 Na1 O3 118.90(12) 7 .
O2 Na1 O3 61.10(12) . .
O1 Na1 O3 58.10(12) 7 .
O1 Na1 O3 121.90(12) . .
O4 Na1 O3 84.20(16) 7 7
O4 Na1 O3 95.80(16) . 7
O2 Na1 O3 61.10(12) 7 7
O2 Na1 O3 118.90(12) . 7
O1 Na1 O3 121.90(12) 7 7
O1 Na1 O3 58.09(12) . 7
O3 Na1 O3 180.0 . 7
O11 Na2 O9 89.1(3) . .
O11 Na2 O8 95.0(3) . .
O9 Na2 O8 62.5(3) . .
O11 Na2 O6 101.2(3) . .
O9 Na2 O6 169.6(3) . .
O8 Na2 O6 114.3(3) . .
O11 Na2 O10 92.6(3) . .
O9 Na2 O10 64.2(3) . .
O8 Na2 O10 125.9(3) . .
O6 Na2 O10 116.4(4) . .
O11 Na2 O7 74.5(3) . .
O9 Na2 O7 118.6(3) . .
O8 Na2 O7 60.7(3) . .
O6 Na2 O7 63.6(3) . .
O10 Na2 O7 166.5(3) . .
C1 S1 U 88.0(2) . .
C2 S2 U 87.30(18) . .
C1 S3 C3 103.6(3) . .
C2 S4 C4 106.2(3) . .
C14 O1 C9 112.1(5) 7 .
C14 O1 Na1 120.8(4) 7 .
C9 O1 Na1 114.4(3) . .
C10 O2 C11 110.7(5) . .
C10 O2 Na1 113.4(3) . .
C11 O2 Na1 117.7(3) . .
C12 O3 C13 111.9(5) . .
C12 O3 Na1 109.8(3) . .
C13 O3 Na1 115.9(3) . .
C18 O4 C15 110.8(6) . .
C18 O4 Na1 121.7(4) . .
C15 O4 Na1 126.6(5) . .
C30 O5 C19 112.4(14) . .
C30 O5 Na2 119.9(6) . .
C19 O5 Na2 111.1(11) . .
C21 O6 C20 117.8(16) . .
C21 O6 Na2 115.0(14) . .
C20 O6 Na2 114.4(9) . .
C23 O7 C22 127.2(17) . .
C23 O7 Na2 110.4(11) . .
C22 O7 Na2 104.5(12) . .
C25 O8 C24 111.0(11) . .
C25 O8 Na2 117.9(7) . .
C24 O8 Na2 120.0(8) . .
C26 O9 C27 108.0(10) . .
C26 O9 Na2 118.2(8) . .
C27 O9 Na2 113.6(8) . .
C29 O10 C28 107.8(14) . .
C29 O10 Na2 116.3(10) . .
C28 O10 Na2 110.2(8) . .
C34 O11 C31 109.7(7) . .
C34 O11 Na2 127.6(5) . .
C31 O11 Na2 122.7(5) . .
C38 O12 C35 110.7(9) . .
C2 C1 S1 123.4(5) . .
C2 C1 S3 125.4(5) . .
S1 C1 S3 111.2(3) . .
C1 C2 S2 123.5(5) . .
C1 C2 S4 127.0(5) . .
S2 C2 S4 109.5(3) . .
C4 C3 S3 112.5(4) . .
C3 C4 S4 113.6(4) . .
C8 C5 C6 135.4(6) 2_656 .
C5 C6 C7 135.0(6) . .
C8 C7 C6 134.9(6) . .
C5 C8 C7 134.6(6) 2_656 .
O1 C9 C10 108.4(5) . .
O2 C10 C9 109.8(5) . .
O2 C11 C12 109.0(5) . .
O3 C12 C11 109.2(5) . .
O3 C13 C14 107.7(5) . .
O1 C14 C13 108.9(5) 7 .
O4 C15 C16B 103.7(8) . .
O4 C15 C16A 106.0(7) . .
C17A C16A C15 106.7(9) . .
C18 C17A C16A 101.9(8) . .
C15 C16B C17B 97.2(12) . .
C16B C17B C18 111.6(13) . .
O4 C18 C17A 109.7(7) . .
O4 C18 C17B 97.8(10) . .
O5 C19 C20 109(2) . .
C19 C20 O6 106.9(14) . .
C22 C21 O6 106(2) . .
C21 C22 O7 116(2) . .
O7 C23 C24 112.3(18) . .
C23 C24 O8 108.7(17) . .
O8 C25 C26 112.3(11) . .
O9 C26 C25 109.7(12) . .
O9 C27 C28 106.9(11) . .
O10 C28 C27 102.6(11) . .
O10 C29 C30 107.2(14) . .
O5 C30 C29 107.6(10) . .
O11 C31 C32 108.6(8) . .
C31 C32 C33 103.9(9) . .
C34 C33 C32 105.0(10) . .
O11 C34 C33 109.8(8) . .
O12 C35 C36 105.3(10) . .
C37 C36 C35 103.2(10) . .
C36 C37 C38 107.5(10) . .
O12 C38 C37 105.4(10) . .

loop_
_geom_bond_atom_site_label_1
_geom_bond_atom_site_label_2
_geom_bond_distance
_geom_bond_site_symmetry_2
U C8 2.747(6) .
U C8 2.747(6) 2_656
U C6 2.750(6) .
U C6 2.750(6) 2_656
U C7 2.754(6) .
U C7 2.754(6) 2_656
U C5 2.756(6) 2_656
U C5 2.756(6) .
U S1 2.7775(16) 2_656
U S1 2.7775(16) .
U S2 2.7788(16) .
U S2 2.7788(15) 2_656
U C2 3.218(5) .
U C1 3.236(6) .
Na1 O4 2.296(5) 7
Na1 O4 2.296(5) .
Na1 O2 2.690(4) 7
Na1 O2 2.690(4) .
Na1 O1 2.754(4) 7
Na1 O1 2.754(4) .
Na1 O3 2.879(4) .
Na1 O3 2.879(4) 7
Na2 O11 2.341(5) 2_656
Na2 O11 2.341(5) .
Na2 O9 2.606(10) 2_656
Na2 O9 2.606(10) .
Na2 O8 2.641(9) .
Na2 O8 2.641(9) 2_656
Na2 O6 2.660(12) .
Na2 O6 2.660(12) 2_656
Na2 O10 2.697(12) 2_656
Na2 O10 2.697(12) .
Na2 O7 2.772(12) .
Na2 O7 2.773(11) 2_656
S1 C1 1.761(6) .
S2 C2 1.760(6) .
S4 C2 1.768(6) .
S4 C4 1.808(6) .
S4 S4 3.601(3) 5_677
S3 C1 1.772(6) .
S3 C3 1.807(7) .
O1 C14 1.420(7) 7
O1 C9 1.426(8) .
O2 C10 1.424(7) .
O2 C11 1.434(7) .
O3 C12 1.422(7) .
O3 C13 1.427(7) .
O4 C18 1.388(9) .
O4 C15 1.410(9) .
O5 C30 1.363(13) .
O5 C19 1.40(2) .
O6 C21 1.38(3) .
O6 C20 1.439(9) .
O7 C23 1.44(2) .
O7 C22 1.442(10) .
O8 C25 1.425(9) .
O8 C24 1.416(17) .
O9 C26 1.380(16) .
O9 C27 1.411(17) .
O10 C29 1.437(17) .
O10 C28 1.49(2) .
O11 C34 1.335(10) .
O11 C31 1.390(10) .
O12 C38 1.420(14) .
O12 C35 1.423(13) .
C1 C2 1.360(8) .
C3 C4 1.509(9) .
C5 C8 1.402(9) 2_656
C5 C6 1.405(8) .
C6 C7 1.411(9) .
C7 C8 1.411(9) .
C8 C5 1.402(9) 2_656
C9 C10 1.486(9) .
C11 C12 1.488(9) .
C13 C14 1.490(9) .
C14 O1 1.420(7) 7
C15 C16B 1.483(9) .
C15 C16A 1.510(9) .
C16A C17A 1.497(9) .
C17A C18 1.496(8) .
C16B C17B 1.513(10) .
C17B C18 1.521(10) .
C19 C20 1.41(3) .
C21 C22 1.42(3) .
C23 C24 1.39(3) .
C25 C26 1.502(10) .
C27 C28 1.539(10) .
C29 C30 1.54(2) .
C31 C32 1.483(13) .
C32 C33 1.488(9) .
C33 C34 1.461(15) .
C35 C36 1.489(15) .
C36 C37 1.499(9) .
C37 C38 1.485(9) .
